data_4022888
loop_
_publ_author_name
'Grant R. Krow'
'Qiuli Huang'
'Steven W. Szczepanski'
'Fredrick H. Hausheer'
'Patrick J. Carroll'

_publ_section_title
;
 Stereoselectivity in Diels-Alder Reactions of
 Diene-Substituted N-Alkoxycarbonyl-1,2-dihydropyridines
;
_journal_name_full 'Journal of Organic Chemistry'
_journal_page_first 3458
_journal_page_last 3466
_journal_paper_doi 10.1021/jo0700575
_journal_volume 72
_journal_year 2007
_chemical_formula_sum 'C13 H19 N O3'
_chemical_formula_weight 237.29
_space_group_IT_number 56
_symmetry_cell_setting orthorhombic
_symmetry_Int_Tables_number 56
_symmetry_space_group_name_Hall '-P 2ab 2ac'
_symmetry_space_group_name_H-M 'P c c n'
_atom_sites_solution_hydrogens geom
_atom_sites_solution_primary direct
_audit_creation_method SHELXL-97
_cell_angle_alpha 90.00
_cell_angle_beta 90.00
_cell_angle_gamma 90.00
_cell_formula_units_Z 8
_cell_length_a 21.277(4)
_cell_length_b 10.565(2)
_cell_length_c 11.624(2)
_cell_measurement_temperature 143(1)
_cell_volume 2613.0(9)
_computing_data_collection 'CrystalClear (Rigaku, 1999)'
_computing_data_reduction 'CrystalClear (Rigaku, 1999)'
_computing_structure_refinement 'SHELXL-97 (Sheldrick, 1997)'
_computing_structure_solution 'SIR97 (Altomare, 1999)'
_diffrn_ambient_temperature 143(1)
_diffrn_measured_fraction_theta_full 0.990
_diffrn_measured_fraction_theta_max 0.990
_diffrn_measurement_device_type
;
CCD Area Detector
Rigaku Mercury
;
_diffrn_measurement_method 'phi rotations'
_diffrn_radiation_monochromator graphite
_diffrn_radiation_source 'rotating anode'
_diffrn_radiation_type MoK\a
_diffrn_radiation_wavelength 0.71070
_diffrn_reflns_av_R_equivalents 0.0163
_diffrn_reflns_av_sigmaI/netI 0.0151
_diffrn_reflns_limit_h_max 27
_diffrn_reflns_limit_h_min -22
_diffrn_reflns_limit_k_max 9
_diffrn_reflns_limit_k_min -13
_diffrn_reflns_limit_l_max 12
_diffrn_reflns_limit_l_min -15
_diffrn_reflns_number 13691
_diffrn_reflns_theta_full 27.48
_diffrn_reflns_theta_max 27.48
_diffrn_reflns_theta_min 2.78
_exptl_absorpt_coefficient_mu 0.085
_exptl_absorpt_correction_T_max 1.0000
_exptl_absorpt_correction_T_min 0.8001
_exptl_absorpt_correction_type multi-scan
_exptl_crystal_density_diffrn 1.206
_exptl_crystal_density_method 'not measured'
_exptl_crystal_F_000 1024
_exptl_crystal_size_max 0.40
_exptl_crystal_size_mid 0.35
_exptl_crystal_size_min 0.30
_refine_diff_density_max 0.245
_refine_diff_density_min -0.179
_refine_diff_density_rms 0.041
_refine_ls_extinction_method none
_refine_ls_goodness_of_fit_ref 1.113
_refine_ls_hydrogen_treatment constr
_refine_ls_matrix_type full
_refine_ls_number_parameters 158
_refine_ls_number_reflns 2973
_refine_ls_number_restraints 0
_refine_ls_restrained_S_all 1.113
_refine_ls_R_factor_all 0.0543
_refine_ls_R_factor_gt 0.0495
_refine_ls_shift/su_max 0.000
_refine_ls_shift/su_mean 0.000
_refine_ls_structure_factor_coef Fsqd
_refine_ls_weighting_details 'calc w=1/[\s^2^(Fo^2^)+(0.0718P)^2^+0.7109P] where P=(Fo^2^+2Fc^2^)/3'
_refine_ls_weighting_scheme calc
_refine_ls_wR_factor_gt 0.1327
_refine_ls_wR_factor_ref 0.1368
_reflns_number_gt 2701
_reflns_number_total 2973
_reflns_threshold_expression >2sigma(I)
_cod_data_source_file jo0700575si20070222_052056.cif
_cod_data_source_block cmpd15d
_cod_depositor_comments
;
The following automatic conversions were performed:

'_exptl_absorpt_correction_type' tag value 'multi-scans' was replaced
with 'multi-scan' value.

Automatic conversion script
Id: cif_fix_values 1646 2011-03-28 12:23:43Z adriana 
;
_cod_database_code 4022888

loop_
_symmetry_equiv_pos_as_xyz
'x, y, z'
'-x+1/2, y, z+1/2'
'x, -y+1/2, z+1/2'
'-x+1/2, -y+1/2, z'
'-x, -y, -z'
'x-1/2, -y, -z-1/2'
'-x, y-1/2, -z-1/2'
'x-1/2, y-1/2, -z'

loop_
_atom_site_label
_atom_site_type_symbol
_atom_site_fract_x
_atom_site_fract_y
_atom_site_fract_z
_atom_site_U_iso_or_equiv
_atom_site_adp_type
_atom_site_occupancy
_atom_site_symmetry_multiplicity
_atom_site_calc_flag
_atom_site_refinement_flags
C1 C 0.55124(6) 0.36017(12) 0.41248(13) 0.0328(3) Uani 1 1 d .
H1A H 0.5302 0.4102 0.3541 0.044 Uiso 1 1 calc R
H1B H 0.5493 0.4057 0.4849 0.044 Uiso 1 1 calc R
C2 C 0.51938(6) 0.23007(12) 0.42441(11) 0.0278(3) Uani 1 1 d .
C3 C 0.52416(6) 0.16451(13) 0.30582(11) 0.0292(3) Uani 1 1 d .
H3A H 0.5043 0.0820 0.3095 0.039 Uiso 1 1 calc R
H3B H 0.5022 0.2147 0.2486 0.039 Uiso 1 1 calc R
C4 C 0.59360(6) 0.14913(12) 0.27034(11) 0.0258(3) Uani 1 1 d .
H4 H 0.6009 0.1996 0.2009 0.034 Uiso 1 1 calc R
C5 C 0.63510(6) 0.20379(12) 0.36909(11) 0.0263(3) Uani 1 1 d .
H5 H 0.6800 0.1948 0.3517 0.035 Uiso 1 1 calc R
C6 C 0.61809(6) 0.13751(12) 0.48006(11) 0.0282(3) Uani 1 1 d .
C7 C 0.55794(6) 0.15269(12) 0.50779(11) 0.0291(3) Uani 1 1 d .
H7 H 0.5407 0.1179 0.5742 0.039 Uiso 1 1 calc R
C8 C 0.65910(6) 0.42968(12) 0.35874(11) 0.0271(3) Uani 1 1 d .
C9 C 0.67344(8) 0.64994(14) 0.34596(17) 0.0485(4) Uani 1 1 d .
H9A H 0.7056 0.6506 0.4038 0.073 Uiso 1 1 calc R
H9B H 0.6501 0.7277 0.3493 0.073 Uiso 1 1 calc R
H9C H 0.6924 0.6415 0.2714 0.073 Uiso 1 1 calc R
C10 C 0.45143(6) 0.24565(14) 0.46266(13) 0.0376(3) Uani 1 1 d .
H10A H 0.4332 0.1638 0.4759 0.056 Uiso 1 1 calc R
H10B H 0.4282 0.2888 0.4038 0.056 Uiso 1 1 calc R
H10C H 0.4501 0.2942 0.5324 0.056 Uiso 1 1 calc R
C11 C 0.61276(6) 0.01334(13) 0.24556(11) 0.0292(3) Uani 1 1 d .
C12 C 0.66984(7) -0.00445(16) 0.17188(14) 0.0413(4) Uani 1 1 d .
H12A H 0.6767 -0.0932 0.1593 0.062 Uiso 1 1 calc R
H12B H 0.7058 0.0313 0.2098 0.062 Uiso 1 1 calc R
H12C H 0.6636 0.0371 0.0993 0.062 Uiso 1 1 calc R
C13 C 0.66639(8) 0.06377(15) 0.54501(14) 0.0442(4) Uani 1 1 d .
H13A H 0.6471 0.0245 0.6106 0.066 Uiso 1 1 calc R
H13B H 0.6992 0.1197 0.5702 0.066 Uiso 1 1 calc R
H13C H 0.6839 -0.0002 0.4959 0.066 Uiso 1 1 calc R
N1 N 0.61702(5) 0.33782(10) 0.37960(11) 0.0319(3) Uani 1 1 d .
O1 O 0.71423(4) 0.41379(9) 0.33623(9) 0.0357(3) Uani 1 1 d .
O2 O 0.63180(5) 0.54530(9) 0.36589(9) 0.0363(3) Uani 1 1 d .
O3 O 0.58377(5) -0.07603(10) 0.28399(10) 0.0442(3) Uani 1 1 d .

loop_
_atom_site_aniso_label
_atom_site_aniso_U_11
_atom_site_aniso_U_22
_atom_site_aniso_U_33
_atom_site_aniso_U_23
_atom_site_aniso_U_13
_atom_site_aniso_U_12
C1 0.0254(6) 0.0258(7) 0.0470(8) 0.0005(5) 0.0066(5) 0.0037(5)
C2 0.0239(6) 0.0253(6) 0.0341(7) 0.0027(5) 0.0027(5) 0.0011(4)
C3 0.0246(6) 0.0346(7) 0.0283(6) 0.0025(5) -0.0037(5) 0.0002(5)
C4 0.0264(6) 0.0280(6) 0.0231(6) 0.0036(4) -0.0003(4) -0.0004(5)
C5 0.0230(6) 0.0222(6) 0.0338(7) -0.0026(5) -0.0011(5) 0.0013(4)
C6 0.0321(6) 0.0263(6) 0.0262(6) -0.0039(5) -0.0059(5) 0.0034(5)
C7 0.0358(7) 0.0283(6) 0.0231(6) 0.0003(5) 0.0001(5) 0.0020(5)
C8 0.0296(6) 0.0237(6) 0.0281(6) 0.0000(5) 0.0012(5) 0.0003(5)
C9 0.0472(9) 0.0244(7) 0.0738(12) 0.0052(7) 0.0196(8) -0.0036(6)
C10 0.0280(7) 0.0359(7) 0.0488(9) 0.0056(6) 0.0094(6) 0.0034(5)
C11 0.0312(6) 0.0329(7) 0.0236(6) -0.0037(5) -0.0038(5) -0.0001(5)
C12 0.0326(7) 0.0492(9) 0.0421(8) -0.0152(7) 0.0012(6) 0.0003(6)
C13 0.0446(8) 0.0502(9) 0.0379(8) 0.0039(7) -0.0124(6) 0.0123(7)
N1 0.0239(5) 0.0223(6) 0.0495(7) -0.0015(5) 0.0052(5) 0.0012(4)
O1 0.0266(5) 0.0309(5) 0.0495(6) 0.0016(4) 0.0049(4) -0.0009(4)
O2 0.0334(5) 0.0220(5) 0.0534(6) 0.0019(4) 0.0108(4) 0.0001(4)
O3 0.0551(7) 0.0290(6) 0.0484(7) -0.0025(4) 0.0095(5) -0.0040(4)

loop_
_atom_type_symbol
_atom_type_description
_atom_type_scat_dispersion_real
_atom_type_scat_dispersion_imag
_atom_type_scat_source
C C 0.0033 0.0016 'International Tables Vol C Tables 4.2.6.8 and 6.1.1.4'
H H 0.0000 0.0000 'International Tables Vol C Tables 4.2.6.8 and 6.1.1.4'
N N 0.0061 0.0033 'International Tables Vol C Tables 4.2.6.8 and 6.1.1.4'
O O 0.0106 0.0060 'International Tables Vol C Tables 4.2.6.8 and 6.1.1.4'

loop_
_geom_angle_atom_site_label_1
_geom_angle_atom_site_label_2
_geom_angle_atom_site_label_3
_geom_angle
N1 C1 C2 107.43(10)
C7 C2 C10 112.79(11)
C7 C2 C1 107.58(11)
C10 C2 C1 110.38(11)
C7 C2 C3 107.10(10)
C10 C2 C3 111.81(11)
C1 C2 C3 106.90(11)
C4 C3 C2 110.40(10)
C11 C4 C3 114.04(11)
C11 C4 C5 109.72(10)
C3 C4 C5 107.86(10)
N1 C5 C6 108.19(10)
N1 C5 C4 105.63(10)
C6 C5 C4 108.73(10)
C7 C6 C13 127.04(13)
C7 C6 C5 112.42(11)
C13 C6 C5 120.53(12)
C6 C7 C2 115.64(12)
O1 C8 N1 125.71(12)
O1 C8 O2 123.52(12)
N1 C8 O2 110.77(11)
O3 C11 C12 121.68(13)
O3 C11 C4 121.92(12)
C12 C11 C4 116.40(12)
C8 N1 C1 124.46(11)
C8 N1 C5 120.40(10)
C1 N1 C5 115.13(10)
C8 O2 C9 114.81(11)

loop_
_geom_bond_atom_site_label_1
_geom_bond_atom_site_label_2
_geom_bond_distance
C1 N1 1.4699(16)
C1 C2 1.5389(18)
C2 C7 1.5101(17)
C2 C10 1.5215(17)
C2 C3 1.5461(18)
C3 C4 1.5425(17)
C4 C11 1.5190(18)
C4 C5 1.5592(17)
C5 N1 1.4725(16)
C5 C6 1.5117(18)
C6 C7 1.3297(19)
C6 C13 1.4942(18)
C8 O1 1.2135(16)
C8 N1 1.3424(16)
C8 O2 1.3553(15)
C9 O2 1.4355(17)
C11 O3 1.2131(17)
C11 C12 1.4979(19)
